data_7046418
loop_
_publ_author_name
'Xiao, Zhao-Xin'
'Miao, Hao'
'Shao, Dong'
'Wei, Hai-Yan'
'Zhang, Yi-Quan'
'Wang, Xin-Yi'

_publ_section_title
;
 A family of lanthanide compounds with reduced nitronyl nitroxide
 diradical: syntheses, structures and magnetic properties.
;
_journal_issue 24
_journal_name_full 'Dalton transactions (Cambridge, England : 2003)'
_journal_page_first 7925
_journal_page_last 7933
_journal_paper_doi 10.1039/c8dt01112e
_journal_volume 47
_journal_year 2018
_chemical_formula_sum 'C50 H42 Er2 F36 N6 O16'
_chemical_formula_weight 2001.41
_space_group_crystal_system triclinic
_space_group_IT_number 2
_space_group_name_Hall '-P 1'
_space_group_name_H-M_alt 'P -1'
_symmetry_space_group_name_Hall '-P 1'
_symmetry_space_group_name_H-M 'P -1'
_atom_sites_solution_hydrogens mixed
_audit_creation_method SHELXL-2014/7
_audit_update_record
;
2018-03-22 deposited with the CCDC.
2018-05-21 downloaded from the CCDC.
;
_cell_angle_alpha 87.243(3)
_cell_angle_beta 70.457(3)
_cell_angle_gamma 88.897(3)
_cell_formula_units_Z 1
_cell_length_a 12.103(2)
_cell_length_b 12.243(2)
_cell_length_c 12.904(3)
_cell_measurement_reflns_used 3853
_cell_measurement_temperature 296(2)
_cell_measurement_theta_max 23.14
_cell_measurement_theta_min 2.31
_cell_volume 1799.8(6)
_computing_cell_refinement 'Bruker SAINT'
_computing_data_collection 'Bruker APEX2'
_computing_data_reduction 'Bruker SAINT'
_computing_molecular_graphics 'Bruker SHELXTL'
_computing_publication_material 'Bruker SHELXTL'
_computing_structure_refinement 'SHELXL-2014 (Sheldrick 2014)'
_computing_structure_solution 'SHELXS-97 (Sheldrick 2008)'
_diffrn_ambient_temperature 296(2)
_diffrn_measured_fraction_theta_full 0.989
_diffrn_measured_fraction_theta_max 0.985
_diffrn_measurement_device_type 'Bruker APEX-II CCD'
_diffrn_measurement_method '\f and \w scans'
_diffrn_radiation_type MoK\a
_diffrn_radiation_wavelength 0.71073
_diffrn_reflns_av_R_equivalents 0.0290
_diffrn_reflns_av_unetI/netI 0.0563
_diffrn_reflns_Laue_measured_fraction_full 0.989
_diffrn_reflns_Laue_measured_fraction_max 0.985
_diffrn_reflns_limit_h_max 12
_diffrn_reflns_limit_h_min -14
_diffrn_reflns_limit_k_max 14
_diffrn_reflns_limit_k_min -15
_diffrn_reflns_limit_l_max 13
_diffrn_reflns_limit_l_min -15
_diffrn_reflns_number 10652
_diffrn_reflns_point_group_measured_fraction_full 0.989
_diffrn_reflns_point_group_measured_fraction_max 0.985
_diffrn_reflns_theta_full 25.242
_diffrn_reflns_theta_max 25.880
_diffrn_reflns_theta_min 1.676
_exptl_absorpt_coefficient_mu 2.472
_exptl_absorpt_correction_T_max 0.7453
_exptl_absorpt_correction_T_min 0.5228
_exptl_absorpt_correction_type multi-scan
_exptl_absorpt_process_details 'SADABS: Bruker, 2000'
_exptl_crystal_colour colorless
_exptl_crystal_density_diffrn 1.847
_exptl_crystal_description rod
_exptl_crystal_F_000 972
_exptl_crystal_size_max 0.280
_exptl_crystal_size_mid 0.230
_exptl_crystal_size_min 0.230
_refine_diff_density_max 0.756
_refine_diff_density_min -0.626
_refine_diff_density_rms 0.107
_refine_ls_extinction_method none
_refine_ls_goodness_of_fit_ref 1.037
_refine_ls_hydrogen_treatment mixed
_refine_ls_matrix_type full
_refine_ls_number_parameters 676
_refine_ls_number_reflns 6875
_refine_ls_number_restraints 441
_refine_ls_restrained_S_all 1.056
_refine_ls_R_factor_all 0.0468
_refine_ls_R_factor_gt 0.0372
_refine_ls_shift/su_max 0.005
_refine_ls_shift/su_mean 0.000
_refine_ls_structure_factor_coef Fsqd
_refine_ls_weighting_details 'w=1/[\s^2^(Fo^2^)+(0.0483P)^2^] where P=(Fo^2^+2Fc^2^)/3'
_refine_ls_weighting_scheme calc
_refine_ls_wR_factor_gt 0.0871
_refine_ls_wR_factor_ref 0.0936
_reflns_Friedel_coverage 0.000
_reflns_number_gt 5869
_reflns_number_total 6875
_reflns_threshold_expression 'I > 2\s(I)'
_cod_data_source_file c8dt01112e2.cif
_cod_data_source_block BHIMPz-Er
_cod_depositor_comments
;
The following automatic conversions were performed:

'_exptl_absorpt_correction_type' value 'multi-Scan' changed to
'multi-scan' according to
/home/data/users/saulius/crontab/automatic-downloads/rss-feeds/RSC/lib/dictionaries/cif_core.dic
dictionary named 'cif_core.dic' version 2.4.2 from 2011-04-26.

Automatic conversion script
Id: cif_fix_values 4973 2017-02-22 13:04:09Z antanas 

 Adding full bibliography for 7046416--7046422.cif.
;
_cod_database_code 7046418
_shelx_shelxl_version_number 2014/7
_shelx_space_group_comment
;
The symmetry employed for this shelxl refinement is uniquely defined
by the following loop, which should always be used as a source of
symmetry information in preference to the above space-group names.
They are only intended as comments.
;
_shelx_estimated_absorpt_t_min 0.544
_shelx_estimated_absorpt_t_max 0.600

loop_
_space_group_symop_operation_xyz
'x, y, z'
'-x, -y, -z'

loop_
_atom_site_label
_atom_site_type_symbol
_atom_site_fract_x
_atom_site_fract_y
_atom_site_fract_z
_atom_site_U_iso_or_equiv
_atom_site_adp_type
_atom_site_occupancy
_atom_site_site_symmetry_order
_atom_site_calc_flag
_atom_site_refinement_flags_posn
_atom_site_refinement_flags_adp
_atom_site_refinement_flags_occupancy
_atom_site_disorder_assembly
_atom_site_disorder_group
Er1 Er 0.49127(2) 0.16505(2) 0.32247(2) 0.03281(9) Uani 1 1 d . U . . .
O1 O 0.4057(3) 0.1853(2) 0.5079(3) 0.0351(7) Uani 1 1 d . U . . .
O7 O 0.3310(3) 0.0731(3) 0.3121(3) 0.0448(9) Uani 1 1 d . U . . .
O2 O 0.3565(3) 0.3091(3) 0.3262(3) 0.0464(9) Uani 1 1 d . U . . .
O8 O 0.4882(3) -0.0215(3) 0.3900(3) 0.0423(8) Uani 1 1 d D U . . .
O3 O 0.5966(3) 0.3216(3) 0.2566(3) 0.0508(9) Uani 1 1 d . U . . .
O4 O 0.6486(3) 0.1671(3) 0.3968(3) 0.0468(9) Uani 1 1 d . U . . .
N1 N 0.3131(3) 0.2474(3) 0.5626(3) 0.0332(9) Uani 1 1 d . U . . .
O6 O 0.4894(3) 0.1907(3) 0.1408(3) 0.0465(9) Uani 1 1 d . U . . .
O5 O 0.6581(3) 0.0917(3) 0.1965(3) 0.0482(9) Uani 1 1 d . U . . .
N3 N 0.4021(3) 0.5118(3) 0.4674(3) 0.0372(9) Uani 1 1 d . U . . .
F11A F 0.8304(11) -0.0054(13) 0.0280(10) 0.086(3) Uani 0.700(12) 1 d . U P A 1
N2 N 0.2066(4) 0.3887(4) 0.6324(4) 0.0472(11) Uani 1 1 d . U . . .
F18A F 0.1091(13) -0.0002(10) 0.3825(10) 0.081(3) Uani 0.700(12) 1 d . U P A 1
F16A F 0.0967(7) 0.0268(9) 0.2214(8) 0.085(3) Uani 0.700(12) 1 d . U P A 1
C7 C 0.3136(4) 0.3528(4) 0.5730(4) 0.0333(10) Uani 1 1 d . U . . .
C9 C 0.4868(4) 0.5860(4) 0.4346(4) 0.0357(11) Uani 1 1 d . U . . .
C8 C 0.4161(4) 0.4269(4) 0.5311(4) 0.0332(10) Uani 1 1 d . U . . .
F3A F 0.1992(11) 0.4903(11) 0.3619(11) 0.108(4) Uani 0.700(12) 1 d . U P A 1
C10 C 0.4742(5) 0.6773(4) 0.3580(5) 0.0528(14) Uani 1 1 d . U . . .
H10A H 0.4049 0.6662 0.3395 0.079 Uiso 1 1 calc R U . . .
H10B H 0.5415 0.6788 0.2923 0.079 Uiso 1 1 calc R U . . .
H10C H 0.4680 0.7456 0.3933 0.079 Uiso 1 1 calc R U . . .
C5 C 0.2000(5) 0.1984(4) 0.6365(4) 0.0439(12) Uani 1 1 d . U . . .
F15A F 0.5132(12) 0.2964(8) -0.0504(8) 0.105(3) Uani 0.700(12) 1 d . U P A 1
C14 C 0.5778(5) 0.4029(4) 0.2002(5) 0.0509(14) Uani 1 1 d . U . . .
F8A F 0.7969(9) 0.3316(10) 0.4328(11) 0.101(3) Uani 0.700(12) 1 d . U P A 1
F17A F 0.2041(10) -0.1122(9) 0.2660(10) 0.113(4) Uani 0.700(12) 1 d . U P A 1
F2A F 0.2660(13) 0.5225(14) 0.1875(10) 0.140(6) Uani 0.700(12) 1 d . U P A 1
C6 C 0.1188(5) 0.3007(5) 0.6522(5) 0.0542(15) Uani 1 1 d . U . . .
C24 C 0.2814(5) 0.0652(5) 0.2422(5) 0.0482(13) Uani 1 1 d . U . . .
C12 C 0.3690(5) 0.3940(4) 0.2639(5) 0.0496(14) Uani 1 1 d . U . . .
C13 C 0.4731(5) 0.4427(5) 0.1980(5) 0.0547(15) Uani 1 1 d . U . . .
H13 H 0.4711 0.5031 0.1521 0.066 Uiso 1 1 calc R U . . .
F7A F 0.7909(12) 0.1778(9) 0.5120(11) 0.117(4) Uani 0.700(12) 1 d . U P A 1
F9A F 0.9391(9) 0.2245(11) 0.3636(10) 0.115(4) Uani 0.700(12) 1 d . U P A 1
C22 C 0.4232(5) 0.1648(5) 0.0917(4) 0.0476(13) Uani 1 1 d . U . . .
F12A F 0.7938(15) 0.1627(11) -0.0162(13) 0.116(6) Uani 0.700(12) 1 d . U P A 1
C18 C 0.8158(5) 0.1674(5) 0.2342(5) 0.0554(15) Uani 1 1 d . U . . .
H18 H 0.8941 0.1876 0.2041 0.067 Uiso 1 1 calc R U . . .
C17 C 0.7552(5) 0.1846(5) 0.3445(5) 0.0490(13) Uani 1 1 d . U . . .
C2 C 0.2215(6) 0.1635(6) 0.7452(5) 0.074(2) Uani 1 1 d . U . . .
H2A H 0.2843 0.1111 0.7304 0.112 Uiso 1 1 calc R U . . .
H2B H 0.1515 0.1313 0.7962 0.112 Uiso 1 1 calc R U . . .
H2C H 0.2421 0.2264 0.7763 0.112 Uiso 1 1 calc R U . . .
C19 C 0.7615(5) 0.1209(5) 0.1690(5) 0.0501(14) Uani 1 1 d . U . . .
F6A F 0.7617(8) 0.3933(7) 0.0613(10) 0.118(4) Uani 0.700(12) 1 d . U P A 1
C23 C 0.3190(5) 0.1082(5) 0.1344(5) 0.0582(16) Uani 1 1 d . U . . .
H23 H 0.2732 0.0985 0.0903 0.070 Uiso 1 1 calc R U . . .
F13A F 0.3798(9) 0.2063(11) -0.0736(7) 0.107(4) Uani 0.700(12) 1 d . U P A 1
F10A F 0.9452(12) 0.1223(12) 0.0214(13) 0.114(5) Uani 0.700(12) 1 d . U P A 1
C3 C 0.0257(5) 0.3101(6) 0.7621(6) 0.081(2) Uani 1 1 d . U . . .
H3A H 0.0615 0.3110 0.8182 0.121 Uiso 1 1 calc R U . . .
H3B H -0.0263 0.2488 0.7762 0.121 Uiso 1 1 calc R U . . .
H3C H -0.0177 0.3766 0.7625 0.121 Uiso 1 1 calc R U . . .
C16 C 0.8248(6) 0.2308(7) 0.4111(7) 0.0741(19) Uani 1 1 d . U . . .
C11 C 0.2545(7) 0.4478(7) 0.2633(7) 0.074(2) Uani 1 1 d . U . . .
C15 C 0.6919(7) 0.4597(6) 0.1279(7) 0.0736(19) Uani 1 1 d . U . . .
F14A F 0.5437(13) 0.1295(11) -0.0867(7) 0.134(5) Uani 0.700(12) 1 d . U P A 1
C25 C 0.1694(6) -0.0009(7) 0.2798(6) 0.074(2) Uani 1 1 d . U . . .
F1A F 0.1779(10) 0.3774(8) 0.2564(14) 0.124(4) Uani 0.700(12) 1 d . U P A 1
F4A F 0.7439(13) 0.5017(15) 0.1837(9) 0.162(6) Uani 0.700(12) 1 d . U P A 1
C21 C 0.4662(7) 0.1981(7) -0.0327(6) 0.0697(18) Uani 1 1 d . U . . .
F5A F 0.6732(8) 0.5353(11) 0.0607(13) 0.155(5) Uani 0.700(12) 1 d . U P A 1
C4 C 0.0626(7) 0.3131(7) 0.5611(7) 0.096(3) Uani 1 1 d . U . . .
H4A H 0.0239 0.3828 0.5655 0.144 Uiso 1 1 calc R U . . .
H4B H 0.0066 0.2558 0.5708 0.144 Uiso 1 1 calc R U . . .
H4C H 0.1225 0.3086 0.4904 0.144 Uiso 1 1 calc R U . . .
C1 C 0.1690(6) 0.1025(6) 0.5869(7) 0.089(3) Uani 1 1 d . U . . .
H1A H 0.1447 0.1265 0.5258 0.133 Uiso 1 1 calc R U . . .
H1B H 0.1060 0.0635 0.6409 0.133 Uiso 1 1 calc R U . . .
H1C H 0.2360 0.0553 0.5617 0.133 Uiso 1 1 calc R U . . .
C20 C 0.8333(6) 0.1000(7) 0.0485(6) 0.0716(19) Uani 1 1 d . U . . .
H8WA H 0.533(3) -0.059(4) 0.416(4) 0.047(16) Uiso 1 1 d D . . . .
H8WB H 0.424(4) -0.053(5) 0.398(7) 0.13(4) Uiso 1 1 d D . . . .
H14 H 0.189(5) 0.461(5) 0.635(5) 0.07(2) Uiso 1 1 d . . . . .
F4B F 0.6885(16) 0.5672(12) 0.149(2) 0.088(6) Uani 0.300(12) 1 d . U P A 2
F6B F 0.7862(13) 0.4369(13) 0.166(2) 0.080(7) Uani 0.300(12) 1 d . U P A 2
F5B F 0.718(3) 0.449(3) 0.0331(17) 0.120(8) Uani 0.300(12) 1 d . U P A 2
F1B F 0.229(2) 0.406(3) 0.181(2) 0.121(8) Uani 0.300(12) 1 d . U P A 2
F2B F 0.268(2) 0.5544(19) 0.238(2) 0.097(8) Uani 0.300(12) 1 d . U P A 2
F3B F 0.171(2) 0.443(3) 0.346(2) 0.108(9) Uani 0.300(12) 1 d . U P A 2
F14B F 0.567(2) 0.236(3) -0.0693(17) 0.105(7) Uani 0.300(12) 1 d . U P A 2
F13B F 0.462(3) 0.117(2) -0.0902(15) 0.105(7) Uani 0.300(12) 1 d . U P A 2
F15B F 0.395(3) 0.269(3) -0.047(2) 0.165(12) Uani 0.300(12) 1 d . U P A 2
F10B F 0.926(3) 0.168(2) 0.012(3) 0.098(9) Uani 0.300(12) 1 d . U P A 2
F12B F 0.769(3) 0.119(3) -0.018(3) 0.095(9) Uani 0.300(12) 1 d . U P A 2
F11B F 0.869(3) 0.009(4) 0.037(3) 0.127(13) Uani 0.300(12) 1 d . U P A 2
F8B F 0.849(3) 0.338(2) 0.380(2) 0.110(9) Uani 0.300(12) 1 d . U P A 2
F9B F 0.916(2) 0.177(2) 0.408(2) 0.091(7) Uani 0.300(12) 1 d . U P A 2
F7B F 0.775(2) 0.239(3) 0.514(2) 0.107(8) Uani 0.300(12) 1 d . U P A 2
F17B F 0.121(2) -0.0253(18) 0.215(2) 0.079(6) Uani 0.300(12) 1 d . U P A 2
F16B F 0.097(3) 0.049(2) 0.373(3) 0.090(9) Uani 0.300(12) 1 d . U P A 2
F18B F 0.175(3) -0.093(3) 0.304(2) 0.105(9) Uani 0.300(12) 1 d . U P A 2

loop_
_atom_site_aniso_label
_atom_site_aniso_U_11
_atom_site_aniso_U_22
_atom_site_aniso_U_33
_atom_site_aniso_U_23
_atom_site_aniso_U_13
_atom_site_aniso_U_12
Er1 0.03460(14) 0.03200(13) 0.03175(13) 0.00257(8) -0.01131(9) -0.00365(9)
O1 0.0367(17) 0.0313(17) 0.0334(17) -0.0027(14) -0.0064(14) -0.0002(14)
O7 0.045(2) 0.052(2) 0.040(2) 0.0090(16) -0.0193(16) -0.0143(17)
O2 0.050(2) 0.045(2) 0.045(2) 0.0062(17) -0.0167(16) 0.0040(16)
O8 0.048(2) 0.0286(18) 0.053(2) 0.0079(16) -0.0214(18) -0.0018(17)
O3 0.054(2) 0.041(2) 0.058(2) 0.0078(18) -0.0204(18) -0.0102(17)
O4 0.042(2) 0.052(2) 0.047(2) -0.0014(17) -0.0166(16) -0.0013(17)
N1 0.032(2) 0.032(2) 0.033(2) -0.0021(17) -0.0073(16) -0.0026(16)
O6 0.050(2) 0.049(2) 0.041(2) 0.0038(16) -0.0166(17) -0.0068(17)
O5 0.040(2) 0.053(2) 0.047(2) -0.0047(17) -0.0070(16) 0.0020(17)
N3 0.044(2) 0.027(2) 0.044(2) -0.0006(17) -0.0194(19) -0.0043(17)
F11A 0.096(7) 0.097(7) 0.056(4) -0.030(4) -0.011(4) 0.005(5)
N2 0.046(3) 0.033(2) 0.056(3) -0.004(2) -0.007(2) -0.001(2)
F18A 0.070(6) 0.119(8) 0.050(4) 0.001(6) -0.012(4) -0.045(6)
F16A 0.060(4) 0.126(8) 0.083(5) 0.010(6) -0.045(4) -0.020(5)
C7 0.041(3) 0.024(2) 0.038(3) -0.0018(19) -0.016(2) -0.0073(19)
C9 0.046(3) 0.024(2) 0.039(3) -0.0017(19) -0.015(2) -0.007(2)
C8 0.039(3) 0.023(2) 0.038(3) -0.0031(19) -0.012(2) -0.0037(19)
F3A 0.086(7) 0.131(9) 0.118(7) -0.043(6) -0.047(5) 0.047(6)
C10 0.062(4) 0.045(3) 0.061(4) 0.010(3) -0.034(3) -0.016(3)
C5 0.044(3) 0.029(2) 0.047(3) 0.003(2) 0.000(2) -0.012(2)
F15A 0.170(9) 0.078(5) 0.076(5) 0.043(4) -0.056(6) -0.046(6)
C14 0.064(4) 0.032(3) 0.051(3) -0.002(2) -0.012(3) -0.007(3)
F8A 0.101(7) 0.075(6) 0.139(9) -0.045(7) -0.049(6) 0.003(5)
F17A 0.107(7) 0.083(6) 0.118(8) -0.029(5) 0.011(5) -0.054(5)
F2A 0.131(7) 0.166(13) 0.116(8) 0.067(8) -0.045(7) 0.045(8)
C6 0.036(3) 0.054(3) 0.064(4) 0.000(3) -0.004(2) -0.009(2)
C24 0.047(3) 0.052(3) 0.054(3) -0.006(3) -0.026(3) -0.007(2)
C12 0.067(4) 0.043(3) 0.046(3) -0.004(2) -0.029(3) 0.011(3)
C13 0.074(4) 0.041(3) 0.044(3) 0.005(2) -0.014(3) 0.008(3)
F7A 0.161(9) 0.109(7) 0.127(8) 0.002(6) -0.110(7) -0.017(7)
F9A 0.048(4) 0.174(11) 0.137(9) -0.059(7) -0.041(5) -0.001(6)
C22 0.055(3) 0.049(3) 0.041(3) 0.001(2) -0.019(3) 0.004(3)
F12A 0.139(11) 0.119(9) 0.062(6) 0.033(7) -0.001(6) 0.032(7)
C18 0.037(3) 0.062(4) 0.059(4) 0.008(3) -0.005(3) -0.006(3)
C17 0.041(3) 0.046(3) 0.066(4) 0.003(3) -0.028(3) -0.002(2)
C2 0.070(4) 0.079(5) 0.061(4) 0.026(4) -0.007(3) 0.001(4)
C19 0.043(3) 0.048(3) 0.050(3) 0.007(3) -0.005(2) 0.007(2)
F6A 0.098(6) 0.081(5) 0.122(8) 0.007(5) 0.032(5) 0.006(4)
C23 0.061(4) 0.077(4) 0.045(3) 0.004(3) -0.029(3) -0.013(3)
F13A 0.129(6) 0.153(9) 0.061(4) 0.030(5) -0.065(4) -0.035(6)
F10A 0.057(5) 0.134(11) 0.117(8) -0.029(8) 0.021(4) 0.003(6)
C3 0.053(4) 0.076(5) 0.085(5) 0.000(4) 0.014(3) -0.001(3)
C16 0.058(4) 0.083(5) 0.089(5) -0.016(4) -0.033(4) 0.003(4)
C11 0.073(4) 0.083(5) 0.070(5) 0.011(4) -0.031(4) 0.012(4)
C15 0.083(5) 0.052(4) 0.074(5) 0.008(4) -0.010(4) -0.011(4)
F14A 0.161(9) 0.145(9) 0.060(5) -0.002(5) 0.006(6) 0.058(8)
C25 0.071(4) 0.100(5) 0.059(4) -0.001(4) -0.032(3) -0.031(4)
F1A 0.104(7) 0.117(7) 0.193(11) -0.031(7) -0.103(7) 0.019(5)
F4A 0.155(11) 0.188(13) 0.128(8) -0.026(9) -0.021(7) -0.108(10)
C21 0.080(5) 0.077(5) 0.057(4) 0.007(4) -0.031(4) -0.001(4)
F5A 0.134(7) 0.113(8) 0.163(10) 0.103(8) 0.009(7) -0.005(6)
C4 0.079(5) 0.120(7) 0.100(6) 0.031(5) -0.049(4) -0.016(5)
C1 0.072(5) 0.067(5) 0.105(6) -0.028(4) 0.005(4) -0.036(4)
C20 0.057(4) 0.079(5) 0.064(4) 0.005(4) -0.002(3) 0.011(4)
F4B 0.093(10) 0.038(7) 0.124(14) 0.013(8) -0.028(10) -0.018(7)
F6B 0.044(7) 0.047(8) 0.131(15) 0.036(9) -0.010(7) -0.005(6)
F5B 0.144(16) 0.129(17) 0.062(11) -0.014(12) -0.001(10) -0.028(13)
F1B 0.118(14) 0.146(17) 0.130(15) -0.014(13) -0.083(12) 0.010(12)
F2B 0.095(11) 0.058(9) 0.144(18) 0.021(11) -0.051(13) 0.032(8)
F3B 0.081(13) 0.132(17) 0.093(14) 0.039(13) -0.014(11) 0.042(12)
F14B 0.112(13) 0.139(17) 0.059(9) 0.035(12) -0.023(9) -0.040(13)
F13B 0.153(16) 0.099(12) 0.052(9) -0.019(8) -0.019(11) -0.010(13)
F15B 0.19(2) 0.18(2) 0.122(16) 0.066(14) -0.060(14) 0.040(16)
F10B 0.095(16) 0.104(16) 0.057(10) 0.007(11) 0.025(9) -0.009(12)
F12B 0.103(14) 0.133(19) 0.053(11) -0.005(13) -0.034(10) 0.016(14)
F11B 0.14(2) 0.109(19) 0.107(17) -0.010(13) -0.012(13) 0.050(16)
F8B 0.136(18) 0.074(12) 0.126(17) -0.018(12) -0.049(12) -0.026(13)
F9B 0.076(14) 0.102(13) 0.118(15) -0.015(10) -0.065(12) 0.024(10)
F7B 0.093(12) 0.137(17) 0.103(13) -0.033(14) -0.045(10) -0.006(13)
F17B 0.083(10) 0.091(10) 0.072(8) -0.004(8) -0.035(7) -0.030(8)
F16B 0.051(9) 0.128(18) 0.085(14) -0.033(14) -0.010(9) -0.026(13)
F18B 0.102(12) 0.096(12) 0.112(13) 0.000(9) -0.032(9) -0.009(8)

loop_
_atom_type_symbol
_atom_type_description
_atom_type_scat_dispersion_real
_atom_type_scat_dispersion_imag
_atom_type_scat_source
C C 0.0033 0.0016 'International Tables Vol C Tables 4.2.6.8 and 6.1.1.4'
H H 0.0000 0.0000 'International Tables Vol C Tables 4.2.6.8 and 6.1.1.4'
N N 0.0061 0.0033 'International Tables Vol C Tables 4.2.6.8 and 6.1.1.4'
O O 0.0106 0.0060 'International Tables Vol C Tables 4.2.6.8 and 6.1.1.4'
F F 0.0171 0.0103 'International Tables Vol C Tables 4.2.6.8 and 6.1.1.4'
Er Er -0.2586 4.9576 'International Tables Vol C Tables 4.2.6.8 and 6.1.1.4'

loop_
_geom_angle_atom_site_label_1
_geom_angle_atom_site_label_2
_geom_angle_atom_site_label_3
_geom_angle
_geom_angle_site_symmetry_1
_geom_angle_site_symmetry_3
O3 Er1 O1 105.34(13) . .
O3 Er1 O7 140.77(12) . .
O1 Er1 O7 92.34(12) . .
O3 Er1 O5 80.17(13) . .
O1 Er1 O5 140.69(12) . .
O7 Er1 O5 107.82(13) . .
O3 Er1 O6 75.48(13) . .
O1 Er1 O6 150.72(12) . .
O7 Er1 O6 72.45(12) . .
O5 Er1 O6 68.58(12) . .
O3 Er1 O2 72.18(13) . .
O1 Er1 O2 78.51(11) . .
O7 Er1 O2 77.65(13) . .
O5 Er1 O2 137.78(12) . .
O6 Er1 O2 73.92(12) . .
O3 Er1 O8 148.17(13) . .
O1 Er1 O8 79.33(12) . .
O7 Er1 O8 68.65(13) . .
O5 Er1 O8 77.38(13) . .
O6 Er1 O8 115.83(13) . .
O2 Er1 O8 138.47(13) . .
O3 Er1 O4 72.14(13) . .
O1 Er1 O4 73.72(12) . .
O7 Er1 O4 147.09(12) . .
O5 Er1 O4 71.18(13) . .
O6 Er1 O4 131.59(12) . .
O2 Er1 O4 126.19(13) . .
O8 Er1 O4 79.39(13) . .
N1 O1 Er1 129.6(3) . .
C24 O7 Er1 136.1(4) . .
C12 O2 Er1 129.3(3) . .
Er1 O8 H8WA 133(3) . .
Er1 O8 H8WB 113(4) . .
H8WA O8 H8WB 113(3) . .
C14 O3 Er1 131.0(4) . .
C17 O4 Er1 126.9(3) . .
C7 N1 O1 126.3(4) . .
C7 N1 C5 110.8(4) . .
O1 N1 C5 122.2(4) . .
C22 O6 Er1 135.2(4) . .
C19 O5 Er1 129.9(4) . .
C9 N3 C8 117.6(4) . .
C7 N2 C6 110.5(4) . .
C7 N2 H14 121(4) . .
C6 N2 H14 124(4) . .
N1 C7 N2 110.9(4) . .
N1 C7 C8 126.9(4) . .
N2 C7 C8 122.2(4) . .
N3 C9 C8 119.1(4) . 2_666
N3 C9 C10 117.4(4) . .
C8 C9 C10 123.5(4) 2_666 .
N3 C8 C9 123.3(4) . 2_666
N3 C8 C7 114.6(4) . .
C9 C8 C7 121.7(4) 2_666 .
C9 C10 H10A 109.5 . .
C9 C10 H10B 109.5 . .
H10A C10 H10B 109.5 . .
C9 C10 H10C 109.5 . .
H10A C10 H10C 109.5 . .
H10B C10 H10C 109.5 . .
C1 C5 N1 110.7(5) . .
C1 C5 C2 110.3(5) . .
N1 C5 C2 105.7(4) . .
C1 C5 C6 118.1(5) . .
N1 C5 C6 100.2(4) . .
C2 C5 C6 110.8(5) . .
O3 C14 C13 128.0(5) . .
O3 C14 C15 112.5(5) . .
C13 C14 C15 119.4(5) . .
N2 C6 C3 110.7(5) . .
N2 C6 C4 107.6(5) . .
C3 C6 C4 109.3(6) . .
N2 C6 C5 100.3(4) . .
C3 C6 C5 117.0(5) . .
C4 C6 C5 111.4(6) . .
O7 C24 C23 127.3(5) . .
O7 C24 C25 115.4(5) . .
C23 C24 C25 117.3(5) . .
O2 C12 C13 127.8(5) . .
O2 C12 C11 114.5(6) . .
C13 C12 C11 117.7(5) . .
C14 C13 C12 120.5(5) . .
C14 C13 H13 119.7 . .
C12 C13 H13 119.7 . .
O6 C22 C23 127.4(5) . .
O6 C22 C21 114.6(5) . .
C23 C22 C21 118.0(5) . .
C19 C18 C17 121.0(5) . .
C19 C18 H18 119.5 . .
C17 C18 H18 119.5 . .
O4 C17 C18 127.9(5) . .
O4 C17 C16 115.3(6) . .
C18 C17 C16 116.9(5) . .
C5 C2 H2A 109.5 . .
C5 C2 H2B 109.5 . .
H2A C2 H2B 109.5 . .
C5 C2 H2C 109.5 . .
H2A C2 H2C 109.5 . .
H2B C2 H2C 109.5 . .
O5 C19 C18 127.0(5) . .
O5 C19 C20 114.0(6) . .
C18 C19 C20 119.1(6) . .
C22 C23 C24 121.1(5) . .
C22 C23 H23 119.5 . .
C24 C23 H23 119.5 . .
C6 C3 H3A 109.5 . .
C6 C3 H3B 109.5 . .
H3A C3 H3B 109.5 . .
C6 C3 H3C 109.5 . .
H3A C3 H3C 109.5 . .
H3B C3 H3C 109.5 . .
F9B C16 F7B 101.1(18) . .
F8A C16 F9A 108.5(9) . .
F8A C16 F7A 103.7(10) . .
F9A C16 F7A 110.6(10) . .
F9B C16 F8B 111.8(17) . .
F7B C16 F8B 100.1(18) . .
F9B C16 C17 115.1(14) . .
F7B C16 C17 118.6(13) . .
F8A C16 C17 111.2(7) . .
F9A C16 C17 114.1(8) . .
F7A C16 C17 108.2(7) . .
F8B C16 C17 109.1(14) . .
F2A C11 F1A 107.8(10) . .
F3B C11 F2B 104.0(19) . .
F3B C11 F1B 110(2) . .
F2B C11 F1B 104.8(16) . .
F2A C11 F3A 109.0(11) . .
F1A C11 F3A 102.1(10) . .
F3B C11 C12 119.0(13) . .
F2A C11 C12 114.7(9) . .
F1A C11 C12 112.8(7) . .
F2B C11 C12 111.6(13) . .
F1B C11 C12 106.6(13) . .
F3A C11 C12 109.7(7) . .
F4A C15 F6A 109.5(12) . .
F4A C15 F5A 108.4(11) . .
F6A C15 F5A 102.4(10) . .
F5B C15 F4B 110.4(18) . .
F5B C15 F6B 111.4(18) . .
F4B C15 F6B 93.8(13) . .
F5B C15 C14 116.1(13) . .
F4A C15 C14 112.0(8) . .
F6A C15 C14 111.8(7) . .
F5A C15 C14 112.3(8) . .
F4B C15 C14 110.3(10) . .
F6B C15 C14 112.7(8) . .
F18B C25 F17B 90(2) . .
F18A C25 F16A 108.1(10) . .
F18B C25 F16B 107.4(18) . .
F17B C25 F16B 115(2) . .
F18A C25 F17A 102.4(9) . .
F16A C25 F17A 110.5(9) . .
F18B C25 C24 118.2(16) . .
F17B C25 C24 121.3(13) . .
F18A C25 C24 116.5(8) . .
F16A C25 C24 112.6(7) . .
F16B C25 C24 105.1(14) . .
F17A C25 C24 106.3(7) . .
F14B C21 F15B 109(2) . .
F14B C21 F13B 107.8(17) . .
F15B C21 F13B 107(2) . .
F14A C21 F15A 108.5(10) . .
F14A C21 F13A 110.0(10) . .
F15A C21 F13A 104.3(8) . .
F14B C21 C22 115.1(11) . .
F15B C21 C22 106.8(15) . .
F13B C21 C22 110.9(11) . .
F14A C21 C22 110.2(7) . .
F15A C21 C22 110.9(7) . .
F13A C21 C22 112.7(7) . .
C6 C4 H4A 109.5 . .
C6 C4 H4B 109.5 . .
H4A C4 H4B 109.5 . .
C6 C4 H4C 109.5 . .
H4A C4 H4C 109.5 . .
H4B C4 H4C 109.5 . .
C5 C1 H1A 109.5 . .
C5 C1 H1B 109.5 . .
H1A C1 H1B 109.5 . .
C5 C1 H1C 109.5 . .
H1A C1 H1C 109.5 . .
H1B C1 H1C 109.5 . .
F12A C20 F10A 106.1(11) . .
F12A C20 F11A 111.8(11) . .
F10A C20 F11A 104.5(10) . .
F11B C20 F10B 108(2) . .
F11B C20 F12B 107(2) . .
F10B C20 F12B 107(2) . .
F11B C20 C19 112(2) . .
F12A C20 C19 109.3(9) . .
F10A C20 C19 114.2(10) . .
F11A C20 C19 110.9(8) . .
F10B C20 C19 110.5(16) . .
F12B C20 C19 111.4(16) . .
C25 F17B F18B 43.7(13) . .
C25 F18B F17B 46.8(14) . .

loop_
_geom_bond_atom_site_label_1
_geom_bond_atom_site_label_2
_geom_bond_distance
_geom_bond_site_symmetry_2
Er1 O3 2.287(3) .
Er1 O1 2.292(3) .
Er1 O7 2.307(3) .
Er1 O5 2.324(3) .
Er1 O6 2.357(3) .
Er1 O2 2.371(3) .
Er1 O8 2.402(3) .
Er1 O4 2.403(3) .
O1 N1 1.350(5) .
O7 C24 1.246(6) .
O2 C12 1.263(6) .
O8 H8WA 0.845(19) .
O8 H8WB 0.84(2) .
O3 C14 1.267(6) .
O4 C17 1.257(6) .
N1 C7 1.304(6) .
N1 C5 1.498(6) .
O6 C22 1.231(6) .
O5 C19 1.235(6) .
N3 C9 1.329(6) .
N3 C8 1.337(6) .
F11A C20 1.334(17) .
N2 C7 1.343(6) .
N2 C6 1.480(7) .
N2 H14 0.90(6) .
F18A C25 1.281(15) .
F16A C25 1.366(12) .
C7 C8 1.484(6) .
C9 C8 1.391(7) 2_666
C9 C10 1.495(7) .
C8 C9 1.391(7) 2_666
F3A C11 1.348(14) .
C10 H10A 0.9600 .
C10 H10B 0.9600 .
C10 H10C 0.9600 .
C5 C1 1.477(8) .
C5 C2 1.549(8) .
C5 C6 1.555(8) .
F15A C21 1.318(11) .
C14 C13 1.357(8) .
C14 C15 1.540(9) .
F8A C16 1.292(13) .
F17A C25 1.420(16) .
F2A C11 1.281(13) .
C6 C3 1.495(8) .
C6 C4 1.543(9) .
C24 C23 1.391(8) .
C24 C25 1.514(9) .
C12 C13 1.389(8) .
C12 C11 1.525(8) .
C13 H13 0.9300 .
F7A C16 1.362(14) .
F9A C16 1.315(12) .
C22 C23 1.380(8) .
C22 C21 1.549(8) .
F12A C20 1.306(17) .
C18 C19 1.377(9) .
C18 C17 1.390(8) .
C18 H18 0.9300 .
C17 C16 1.522(9) .
C2 H2A 0.9600 .
C2 H2B 0.9600 .
C2 H2C 0.9600 .
C19 C20 1.537(9) .
F6A C15 1.292(11) .
C23 H23 0.9300 .
F13A C21 1.320(11) .
F10A C20 1.312(16) .
C3 H3A 0.9600 .
C3 H3B 0.9600 .
C3 H3C 0.9600 .
C16 F9B 1.27(2) .
C16 F7B 1.26(3) .
C16 F8B 1.36(3) .
C11 F3B 1.20(3) .
C11 F1A 1.306(12) .
C11 F2B 1.33(2) .
C11 F1B 1.33(3) .
C15 F5B 1.17(2) .
C15 F4A 1.237(13) .
C15 F5A 1.305(11) .
C15 F4B 1.355(18) .
C15 F6B 1.40(2) .
F14A C21 1.289(12) .
C25 F18B 1.16(3) .
C25 F17B 1.22(3) .
C25 F16B 1.39(3) .
C21 F14B 1.24(2) .
C21 F15B 1.26(3) .
C21 F13B 1.28(2) .
C4 H4A 0.9600 .
C4 H4B 0.9600 .
C4 H4C 0.9600 .
C1 H1A 0.9600 .
C1 H1B 0.9600 .
C1 H1C 0.9600 .
C20 F11B 1.18(4) .
C20 F10B 1.35(4) .
C20 F12B 1.35(4) .
F17B F18B 1.67(4) .
